data_2006722
loop_
_publ_author_name
'Angel Dago Morales'
'Santiago Garc\'ia-Granda'
'Yolanda Rodr\'iguez Esteva'
'Ana Plut\'in Stevens'
'Gerardo Alexis Acosta Crespo'

_publ_section_title
;
 1,1-Diethyl-3-(4-methylbenzoyl)thiourea
;
_journal_issue 11
_journal_name_full 'Acta Crystallographica Section C'
_journal_page_first IUC9700019
_journal_paper_doi 10.1107/S0108270197099344
_journal_volume 53
_journal_year 1997
_chemical_formula_moiety 'C13 H18 N2 O S'
_chemical_formula_structural 'C13 H18 N2 O S'
_chemical_formula_sum 'C13 H18 N2 O S'
_chemical_formula_weight 250.35
_chemical_name_systematic
;
 1,1-diethyl-3-(4-methylbenzoyl)thiourea
;
_space_group_IT_number 14
_symmetry_cell_setting monoclinic
_symmetry_space_group_name_Hall '-P 2ybc'
_symmetry_space_group_name_H-M 'P 1 21/c 1'
_audit_creation_method SHELXL
_cell_angle_alpha 90.00
_cell_angle_beta 92.9(2)
_cell_angle_gamma 90.00
_cell_formula_units_Z 4
_cell_length_a 6.967(5)
_cell_length_b 18.876(9)
_cell_length_c 10.157(6)
_cell_measurement_reflns_used 25
_cell_measurement_temperature 293(2)
_cell_measurement_theta_max 13
_cell_measurement_theta_min 7
_cell_volume 1334.0(14)
_computing_cell_refinement 'CRYSDA (Beurskens et al, 1992)'
_computing_data_collection 'Enraf-Nonius CAD-4'
_computing_data_reduction 'REFLEX (local program)'
_computing_molecular_graphics 'EUCLID (Spek, 1982)'
_computing_publication_material 'SHELXL-93 (Sheldrick, 1993)'
_computing_structure_refinement 'SHELXL-93 (Sheldrick, 1993)'
_computing_structure_solution 'SHELXS-86 (Sheldrick, 1990)'
_diffrn_ambient_temperature 293(2)
_diffrn_measurement_device 'Enraf-Nonius CAD-4 diffractometer'
_diffrn_measurement_method '\w-2\q scan technique'
_diffrn_radiation_monochromator graphite
_diffrn_radiation_source 'fine-focus sealed tube'
_diffrn_radiation_type MoK\a
_diffrn_radiation_wavelength 0.71073
_diffrn_reflns_av_R_equivalents 0.0258
_diffrn_reflns_av_sigmaI/netI 0.0708
_diffrn_reflns_limit_h_max 8
_diffrn_reflns_limit_h_min -8
_diffrn_reflns_limit_k_max 22
_diffrn_reflns_limit_k_min 0
_diffrn_reflns_limit_l_max 12
_diffrn_reflns_limit_l_min 0
_diffrn_reflns_number 2469
_diffrn_reflns_theta_max 25
_diffrn_reflns_theta_min 2.16
_diffrn_standards_decay_% 3.98
_diffrn_standards_interval_count 200
_diffrn_standards_interval_time 60
_diffrn_standards_number 3
_exptl_absorpt_coefficient_mu 0.229
_exptl_absorpt_correction_type none
_exptl_crystal_colour colorless
_exptl_crystal_density_diffrn 1.247
_exptl_crystal_description prismatic
_exptl_crystal_F_000 536
_exptl_crystal_size_max 0.2
_exptl_crystal_size_mid 0.1
_exptl_crystal_size_min 0.1
_refine_diff_density_max 0.195
_refine_diff_density_min -0.222
_refine_ls_extinction_method none
_refine_ls_goodness_of_fit_all 1.026
_refine_ls_goodness_of_fit_obs 1.132
_refine_ls_hydrogen_treatment refall
_refine_ls_matrix_type full
_refine_ls_number_parameters 209
_refine_ls_number_reflns 2331
_refine_ls_number_restraints 0
_refine_ls_restrained_S_all 1.026
_refine_ls_restrained_S_obs 1.132
_refine_ls_R_factor_all 0.1165
_refine_ls_R_factor_obs .0429
_refine_ls_shift/esd_max 0.001
_refine_ls_shift/esd_mean 0.000
_refine_ls_structure_factor_coef Fsqd
_refine_ls_weighting_details 'w=1/[\s^2^(Fo^2^)+(0.0522P)^2^+0.2185P] where P=(Fo^2^+2Fc^2^)/3'
_refine_ls_weighting_scheme calc
_refine_ls_wR_factor_all 0.1220
_refine_ls_wR_factor_obs .0987
_reflns_number_observed 1343
_reflns_number_total 2331
_reflns_observed_criterion >2sigma(I)
_cod_data_source_file qb0010.cif
_cod_data_source_block C13H18N2O5
_cod_depositor_comments
;
The following automatic conversions were performed:

'_refine_ls_weighting_scheme' value 'calc
w=1/[\s^2^(Fo^2^)+(0.0522P)^2^+0.2185P] where P=(Fo^2^+2Fc^2^)/3' was
changed to 'calc'. New tag '_refine_ls_weighting_details' was
created. The value of the new tag was set to
'w=1/[\s^2^(Fo^2^)+(0.0522P)^2^+0.2185P] where P=(Fo^2^+2Fc^2^)/3'.

Automatic conversion script
Id: cif_fix_values 3143 2015-03-26 13:38:13Z robertas 
;
_cod_original_sg_symbol_H-M 'P 21/c'
_cod_database_code 2006722

loop_
_symmetry_equiv_pos_as_xyz
'x, y, z'
'-x, y+1/2, -z+1/2'
'-x, -y, -z'
'x, -y-1/2, z-1/2'

loop_
_atom_site_aniso_label
_atom_site_aniso_U_11
_atom_site_aniso_U_22
_atom_site_aniso_U_33
_atom_site_aniso_U_12
_atom_site_aniso_U_13
_atom_site_aniso_U_23
C1 .066(2) .041(2) .063(2) -.004(2) .010(2) -.004(2)
C2 .036(2) .037(2) .050(2) .0032(13) .0011(14) -.0008(14)
C3 .055(2) .041(2) .044(2) -.0060(14) .010(2) .0084(15)
C4 .054(2) .051(2) .031(2) -.004(2) .0074(14) -.0020(14)
C5 .042(2) .0371(15) .035(2) .0002(13) .0035(13) -.0002(13)
C6 .056(2) .040(2) .035(2) -.0024(14) .0071(14) .0039(13)
C7 .062(2) .041(2) .036(2) -.0029(15) .0051(15) -.0054(14)
C8 .048(2) .041(2) .031(2) .0016(14) .0038(13) -.0024(13)
C9 .058(2) .036(2) .0261(14) -.0033(14) .0049(13) -.0026(12)
C10 .059(2) .039(2) .056(2) -.010(2) .001(2) -.003(2)
C11 .074(3) .060(2) .064(3) -.016(2) -.006(2) -.015(2)
C12 .053(2) .047(2) .057(2) .006(2) -.006(2) .002(2)
C13 .066(3) .068(3) .070(3) .019(2) .002(2) -.013(2)
N1 .058(2) .0364(14) .0296(13) -.0064(12) .0013(12) -.0036(12)
N2 .048(2) .0349(14) .0435(14) -.0016(12) .0013(11) -.0039(11)
S .0615(5) .0464(5) .0647(6) .0101(4) .0026(4) -.0105(4)
O .102(2) .0515(13) .0294(12) -.0153(12) .0071(11) -.0057(10)

loop_
_atom_site_label
_atom_site_fract_x
_atom_site_fract_y
_atom_site_fract_z
_atom_site_U_iso_or_equiv
_atom_site_thermal_displace_type
_atom_site_calc_flag
_atom_site_refinement_flags
_atom_site_occupancy
_atom_site_disorder_group
_atom_site_type_symbol
C1 .2902(6) 1.0659(2) .1418(4) .0563(9) Uani d . 1 . C
H11 .406(5) 1.0711(17) .201(3) .072(2) Uiso d . 1 . H
H12 .315(5) 1.0938(18) .067(4) .072(2) Uiso d . 1 . H
H13 .203(5) 1.0870(17) .197(3) .072(2) Uiso d . 1 . H
C2 .2364(4) .99103(14) .1062(3) .0414(7) Uani d . 1 . C
C3 .2482(5) .9663(2) -.0204(3) .0465(8) Uani d . 1 . C
H3 .292(4) .9981(17) -.085(3) .072(2) Uiso d . 1 . H
C4 .1953(4) .8980(2) -.0542(3) .0449(7) Uani d . 1 . C
H4 .195(5) .8828(18) -.141(3) .072(2) Uiso d . 1 . H
C5 .1270(4) .85178(14) .0388(3) .0378(7) Uani d . 1 . C
C6 .1182(4) .8762(2) .1677(3) .0436(7) Uani d . 1 . C
H6 .074(5) .8469(17) .231(3) .072(2) Uiso d . 1 . H
C7 .1716(4) .9445(2) .2000(3) .0463(8) Uani d . 1 . C
H7 .157(5) .9627(17) .287(3) .072(2) Uiso d . 1 . H
C8 .0560(4) .78093(15) -.0055(3) .0397(7) Uani d . 1 . C
C9 -.0542(4) .66412(14) .0564(3) .0398(7) Uani d . 1 . C
C10 -.3266(5) .5889(2) -.0081(3) .0514(8) Uani d . 1 . C
H101 -.456(5) .5885(17) .033(3) .072(2) Uiso d . 1 . H
H102 -.248(5) .5509(18) .035(3) .072(2) Uiso d . 1 . H
C11 -.3412(7) .5758(2) -.1538(4) .0662(10) Uani d . 1 . C
H111 -.425(5) .6112(18) -.192(3) .072(2) Uiso d . 1 . H
H112 -.396(5) .5290(18) -.170(3) .072(2) Uiso d . 1 . H
H113 -.210(5) .5782(17) -.182(3) .072(2) Uiso d . 1 . H
C12 -.3757(5) .7180(2) .0275(3) .0525(9) Uani d . 1 . C
H121 -.484(5) .7080(17) -.031(3) .072(2) Uiso d . 1 . H
H122 -.322(5) .7618(18) -.009(3) .072(2) Uiso d . 1 . H
C13 -.4436(6) .7322(2) .1638(4) .0680(11) Uani d . 1 . C
H131 -.336(5) .7425(17) .225(3) .072(2) Uiso d . 1 . H
H132 -.513(5) .6900(18) .196(3) .072(2) Uiso d . 1 . H
H133 -.539(5) .7738(18) .163(3) .072(2) Uiso d . 1 . H
N1 .0076(4) .73466(12) .0885(2) .0413(6) Uani d . 1 . N
H1 .039(5) .7430(19) .162(4) .072(2) Uiso d . 1 . H
N2 -.2405(3) .65820(12) .0250(2) .0422(6) Uani d . 1 . N
S .10449(12) .59873(4) .06509(9) .0576(3) Uani d . 1 . S
O .0349(4) .76536(11) -.1222(2) .0608(6) Uani d . 1 . O

loop_
_atom_type_symbol
_atom_type_description
_atom_type_scat_dispersion_real
_atom_type_scat_dispersion_imag
_atom_type_scat_source
C C 0.0033 0.0016 'International Tables Vol C Tables 4.2.6.8 and 6.1.1.4'
H H 0.0000 0.0000 'International Tables Vol C Tables 4.2.6.8 and 6.1.1.4'
N N 0.0061 0.0033 'International Tables Vol C Tables 4.2.6.8 and 6.1.1.4'
S S 0.1246 0.1234 'International Tables Vol C Tables 4.2.6.8 and 6.1.1.4'
O O 0.0106 0.0060 'International Tables Vol C Tables 4.2.6.8 and 6.1.1.4'

loop_
_geom_angle_atom_site_label_1
_geom_angle_atom_site_label_2
_geom_angle_atom_site_label_3
_geom_angle
C2 C1 H11 115.2(19)
C2 C1 H12 113.(2)
H11 C1 H12 105.(3)
C2 C1 H13 113.(2)
H11 C1 H13 97.(3)
H12 C1 H13 113.(3)
C3 C2 C7 117.7(3)
C3 C2 C1 121.2(3)
C7 C2 C1 121.1(3)
C2 C3 C4 121.5(3)
C2 C3 H3 118.(2)
C4 C3 H3 121.(2)
C3 C4 C5 121.0(3)
C3 C4 H4 121.(2)
C5 C4 H4 118.(2)
C4 C5 C6 117.7(3)
C4 C5 C8 118.7(2)
C6 C5 C8 123.5(3)
C7 C6 C5 120.6(3)
C7 C6 H6 120.(2)
C5 C6 H6 119.(2)
C6 C7 C2 121.5(3)
C6 C7 H7 121.(2)
C2 C7 H7 117.(2)
O C8 N1 120.5(3)
O C8 C5 122.1(3)
N1 C8 C5 117.3(2)
N2 C9 N1 114.4(2)
N2 C9 S 126.4(2)
N1 C9 S 119.2(2)
N2 C10 C11 112.2(3)
N2 C10 H101 106.0(19)
C11 C10 H101 112.7(19)
N2 C10 H102 109.4(19)
C11 C10 H102 108.9(19)
H101 C10 H102 108.(3)
C10 C11 H111 107.(2)
C10 C11 H112 109.(2)
H111 C11 H112 110.(3)
C10 C11 H113 105.(2)
H111 C11 H113 115.(3)
H112 C11 H113 111.(3)
N2 C12 C13 112.5(3)
N2 C12 H121 109.(2)
C13 C12 H121 109.(2)
N2 C12 H122 112.4(19)
C13 C12 H122 109.8(19)
H121 C12 H122 104.(3)
C12 C13 H131 111.(2)
C12 C13 H132 110.(2)
H131 C13 H132 109.(3)
C12 C13 H133 111.3(18)
H131 C13 H133 109.(3)
H132 C13 H133 107.(3)
C8 N1 C9 121.6(2)
C8 N1 H1 119.(3)
C9 N1 H1 118.(3)
C9 N2 C10 120.9(2)
C9 N2 C12 123.4(2)
C10 N2 C12 115.6(3)

loop_
_geom_bond_atom_site_label_1
_geom_bond_atom_site_label_2
_geom_bond_site_symmetry_2
_geom_bond_distance
_geom_bond_publ_flag
C1 C2 . 1.501(4) ?
C1 H11 . .99(3) ?
C1 H12 . .95(4) ?
C1 H13 . .94(3) ?
C2 C3 . 1.374(4) ?
C2 C7 . 1.387(4) ?
C3 C4 . 1.380(4) ?
C3 H3 . .95(3) ?
C4 C5 . 1.387(4) ?
C4 H4 . .92(3) ?
C5 C6 . 1.393(4) ?
C5 C8 . 1.488(4) ?
C6 C7 . 1.376(4) ?
C6 H6 . .91(3) ?
C7 H7 . .96(3) ?
C8 O . 1.223(3) ?
C8 N1 . 1.349(4) ?
C9 N2 . 1.325(4) ?
C9 N1 . 1.432(3) ?
C9 S . 1.657(3) ?
C10 N2 . 1.471(4) ?
C10 C11 . 1.500(5) ?
C10 H101 . 1.01(3) ?
C10 H102 . .99(3) ?
C11 H111 . .95(3) ?
C11 H112 . .97(3) ?
C11 H113 . .97(4) ?
C12 N2 . 1.471(4) ?
C12 C13 . 1.509(5) ?
C12 H121 . .96(3) ?
C12 H122 . .99(3) ?
C13 H131 . .97(3) ?
C13 H132 . 1.00(3) ?
C13 H133 . 1.03(3) ?
N1 H1 . .78(3) ?

loop_
_geom_torsion_atom_site_label_1
_geom_torsion_atom_site_label_2
_geom_torsion_atom_site_label_3
_geom_torsion_atom_site_label_4
_geom_torsion
C7 C2 C3 C4 0.8(4)
C1 C2 C3 C4 -178.6(3)
C2 C3 C4 C5 0.3(5)
C3 C4 C5 C6 -1.5(4)
C3 C4 C5 C8 174.7(3)
C4 C5 C6 C7 1.5(4)
C8 C5 C6 C7 -174.6(3)
C5 C6 C7 C2 -0.3(5)
C3 C2 C7 C6 -0.9(4)
C1 C2 C7 C6 178.6(3)
C4 C5 C8 O -8.7(4)
C6 C5 C8 O 167.2(3)
C4 C5 C8 N1 173.9(3)
C6 C5 C8 N1 -10.1(4)
O C8 N1 C9 5.4(4)
C5 C8 N1 C9 -177.2(2)
N2 C9 N1 C8 -85.9(4)
S C9 N1 C8 95.8(3)
N1 C9 N2 C10 -178.8(2)
S C9 N2 C10 -0.7(4)
N1 C9 N2 C12 -2.2(4)
S C9 N2 C12 175.9(2)
C11 C10 N2 C9 -95.4(4)
C11 C10 N2 C12 87.8(4)
C13 C12 N2 C9 -82.7(4)
C13 C12 N2 C10 94.1(4)

loop_
_cod_related_entry_id
_cod_related_entry_database
_cod_related_entry_code
1 ChemSpider 794526
